data_1511241
loop_
_publ_author_name
'Klesnar, H.'
'Fischer, P.'
'Rogl, P.'

_publ_section_title
;
 Neutron powder diffraction of Nb2BN1-x
;
_journal_name_full 'Journal of the American Ceramic Society'
_journal_page_first 450
_journal_page_last 452
_journal_volume 71
_journal_year 1988
_chemical_formula_sum 'B N0.975 Nb2'
_chemical_name_systematic 'Nb2 B N.975'
_space_group_IT_number 63
_symmetry_space_group_name_Hall '-C 2c 2'
_symmetry_space_group_name_H-M 'C m c m'
_cell_angle_alpha 90
_cell_angle_beta 90
_cell_angle_gamma 90
_cell_formula_units_Z 4
_cell_length_a 3.172
_cell_length_b 17.841
_cell_length_c 3.114
_cell_volume 176.226
_citation_journal_id_ASTM JACTAW
_cod_data_source_file boron0-1_361.cif
_cod_data_source_block B1N0.975Nb2
_cod_original_cell_volume 176.2264
_cod_original_formula_sum 'B1 N0.975 Nb2'
_cod_database_code 1511241

loop_
_symmetry_equiv_pos_as_xyz
x,y,z
-x,-y,z+1/2
x,-y,-z
-x,y,-z+1/2
-x,-y,-z
x,y,-z-1/2
-x,y,z
x,-y,z-1/2
x+1/2,y+1/2,z
-x+1/2,-y+1/2,z+1/2
x+1/2,-y+1/2,-z
-x+1/2,y+1/2,-z+1/2
-x+1/2,-y+1/2,-z
x+1/2,y+1/2,-z-1/2
-x+1/2,y+1/2,z
x+1/2,-y+1/2,z-1/2

loop_
_atom_site_label
_atom_site_type_symbol
_atom_site_fract_x
_atom_site_fract_y
_atom_site_fract_z
_atom_site_occupancy
_atom_site_U_iso_or_equiv
B1 B 0 0.4724 0.25 1 0.0
Nb1 Nb 0 0.073 0.25 1 0.0
N1 N 0 0.1939 0.25 0.975 0.0
Nb2 Nb 0 0.318 0.25 1 0.0
